data_7037206
loop_
_publ_author_name
'Dup\'e, Antoine'
'Judmaier, Martina E.'
'Belaj, Ferdinand'
'Zangger, Klaus'
'M\"osch-Zanetti, Nadia C'

_publ_section_title
;
 Activation of molecular oxygen by a molybdenum complex for catalytic
 oxidation.
;
_journal_issue 47
_journal_name_full 'Dalton transactions (Cambridge, England : 2003)'
_journal_page_first 20514
_journal_page_last 20522
_journal_paper_doi 10.1039/c5dt02931g
_journal_volume 44
_journal_year 2015
_chemical_compound_source 'synthetical product'
_chemical_formula_moiety 'C38 H60 Mo N2 O4'
_chemical_formula_sum 'C38 H60 Mo N2 O4'
_chemical_formula_weight 704.82
_chemical_name_common bis{2,4-di-tert-butyl-6-[(E)-(tert-butylimino)methyl]phenolato-N,O}-dioxo-mo-lybdenum(VI)
_chemical_name_systematic bis{2,4-di-tert-butyl-6-[(E)-(tert-butylimino)methyl]phenolato-N,O}-dioxo-mo-lybdenum(VI)
_space_group_crystal_system monoclinic
_space_group_IT_number 14
_space_group_name_Hall '-P 2yn'
_space_group_name_H-M_alt 'P 1 21/n 1'
_symmetry_space_group_name_Hall '-P 2yn'
_symmetry_space_group_name_H-M 'P 1 21/n 1'
_atom_sites_solution_hydrogens geom
_atom_sites_solution_primary direct
_atom_sites_solution_secondary difmap
_audit_creation_method 'manual edited SHELXL-2014/6 .cif file'
_audit_update_record
;
2015-09-21 deposited with the CCDC.
2015-10-30 downloaded from the CCDC.
;
_cell_angle_alpha 90
_cell_angle_beta 98.6499(17)
_cell_angle_gamma 90
_cell_formula_units_Z 4
_cell_length_a 10.3863(4)
_cell_length_b 11.4627(5)
_cell_length_c 33.1945(13)
_cell_measurement_reflns_used 6815
_cell_measurement_temperature 100(2)
_cell_measurement_theta_max 26.45
_cell_measurement_theta_min 2.48
_cell_volume 3907.0(3)
_computing_cell_refinement 'Bruker SAINT'
_computing_data_collection 'Bruker APEX2'
_computing_data_reduction 'Bruker SAINT'
_computing_molecular_graphics 'modified ORTEP (Johnson, 1965)'
_computing_publication_material 'SHELXL-2014/6, CIFTAB (Sheldrick, 2008)'
_computing_structure_refinement 'SHELXL-2014/6 (Sheldrick, 2014)'
_computing_structure_solution 'SHELXS-97 (Sheldrick, 2008)'
_diffrn_ambient_temperature 100(2)
_diffrn_measured_fraction_theta_full 0.999
_diffrn_measured_fraction_theta_max 0.999
_diffrn_measurement_device_type 'Bruker APEX-II CCD'
_diffrn_measurement_method '\f and \w scans'
_diffrn_radiation_type MoK\a
_diffrn_radiation_wavelength 0.71073
_diffrn_reflns_av_R_equivalents 0.0549
_diffrn_reflns_av_unetI/netI 0.0723
_diffrn_reflns_laue_measured_fraction_full 0.999
_diffrn_reflns_laue_measured_fraction_max 0.999
_diffrn_reflns_limit_h_max 12
_diffrn_reflns_limit_h_min -12
_diffrn_reflns_limit_k_max 14
_diffrn_reflns_limit_k_min -5
_diffrn_reflns_limit_l_max 40
_diffrn_reflns_limit_l_min -40
_diffrn_reflns_number 26791
_diffrn_reflns_point_group_measured_fraction_full 0.999
_diffrn_reflns_point_group_measured_fraction_max 0.999
_diffrn_reflns_theta_full 25.242
_diffrn_reflns_theta_max 26.002
_diffrn_reflns_theta_min 2.483
_diffrn_source 'fine-focus sealed tube'
_exptl_absorpt_coefficient_mu 0.373
_exptl_absorpt_correction_T_max 1.000
_exptl_absorpt_correction_T_min 0.790
_exptl_absorpt_correction_type multi-scan
_exptl_absorpt_process_details 'Bruker SADABS'
_exptl_crystal_colour red
_exptl_crystal_density_diffrn 1.198
_exptl_crystal_description plate
_exptl_crystal_F_000 1504
_exptl_crystal_size_max 0.270
_exptl_crystal_size_mid 0.170
_exptl_crystal_size_min 0.050
_refine_diff_density_max 1.484
_refine_diff_density_min -2.767
_refine_diff_density_rms 0.110
_refine_ls_extinction_method none
_refine_ls_goodness_of_fit_ref 1.107
_refine_ls_hydrogen_treatment refU
_refine_ls_matrix_type full
_refine_ls_number_parameters 432
_refine_ls_number_reflns 7661
_refine_ls_number_restraints 0
_refine_ls_restrained_S_all 1.107
_refine_ls_R_factor_all 0.0869
_refine_ls_R_factor_gt 0.0585
_refine_ls_shift/su_max 0.002
_refine_ls_shift/su_mean 0.000
_refine_ls_structure_factor_coef Fsqd
_refine_ls_weighting_details 'w=1/[\s^2^(Fo^2^)+(0.0759P)^2^+3.2296P] where P=(Fo^2^+2Fc^2^)/3'
_refine_ls_weighting_scheme calc
_refine_ls_wR_factor_gt 0.1401
_refine_ls_wR_factor_ref 0.1507
_reflns_Friedel_coverage 0.000
_reflns_number_gt 5550
_reflns_number_total 7661
_reflns_threshold_expression 'I > 2\s(I)'
_cod_data_source_file c5dt02931g2.cif
_cod_data_source_block AD127c
_cod_depositor_comments 'Adding full bibliography for 7037206--7037207.cif.'
_cod_database_code 7037206
_shelx_space_group_comment
;
The symmetry employed for this shelxl refinement is uniquely defined
by the following loop, which should always be used as a source of
symmetry information in preference to the above space-group names.
They are only intended as comments.
;
_shelx_estimated_absorpt_t_min 0.906
_shelx_estimated_absorpt_t_max 0.982
_shelxl_version_number 2014/6

loop_
_space_group_symop_operation_xyz
'x, y, z'
'-x+1/2, y+1/2, -z+1/2'
'-x, -y, -z'
'x-1/2, -y-1/2, z-1/2'

loop_
_atom_site_label
_atom_site_type_symbol
_atom_site_fract_x
_atom_site_fract_y
_atom_site_fract_z
_atom_site_U_iso_or_equiv
_atom_site_adp_type
_atom_site_occupancy
_atom_site_site_symmetry_order
_atom_site_calc_flag
_atom_site_refinement_flags_posn
_atom_site_refinement_flags_adp
Mo1 Mo 0.51173(3) 0.78524(3) 0.79155(2) 0.01083(12) Uani 1 1 d . .
O1 O 0.4968(3) 0.6968(2) 0.74922(10) 0.0161(7) Uani 1 1 d . .
O2 O 0.4632(3) 0.9198(2) 0.77301(10) 0.0153(7) Uani 1 1 d . .
O11 O 0.5172(3) 0.8557(2) 0.85033(9) 0.0160(7) Uani 1 1 d . .
C11 C 0.4327(4) 0.9311(4) 0.86022(14) 0.0158(9) Uani 1 1 d . .
C12 C 0.4672(4) 1.0181(4) 0.89125(14) 0.0185(10) Uani 1 1 d . .
C13 C 0.3732(5) 1.0999(4) 0.89658(15) 0.0209(10) Uani 1 1 d . .
H13 H 0.3974 1.1605 0.9157 0.016(7) Uiso 1 1 calc R U
C14 C 0.2446(4) 1.1005(4) 0.87589(15) 0.0195(10) Uani 1 1 d . .
C15 C 0.2083(4) 1.0091(4) 0.84940(14) 0.0163(9) Uani 1 1 d . .
H15 H 0.1205 1.0025 0.8365 0.016(7) Uiso 1 1 calc R U
C16 C 0.3022(4) 0.9246(4) 0.84135(14) 0.0160(9) Uani 1 1 d . .
C1 C 0.2513(4) 0.8243(4) 0.81800(14) 0.0169(10) Uani 1 1 d . .
H1 H 0.1592 0.8166 0.8138 0.016(7) Uiso 1 1 calc R U
N1 N 0.3140(3) 0.7436(3) 0.80203(11) 0.0112(7) Uani 1 1 d . .
C10 C 0.2324(4) 0.6436(4) 0.78195(14) 0.0149(9) Uani 1 1 d . .
C17 C 0.1885(4) 0.6766(4) 0.73731(14) 0.0188(10) Uani 1 1 d . .
H171 H 0.2651 0.6893 0.7239 0.027(5) Uiso 1 1 calc R U
H172 H 0.1366 0.7483 0.7359 0.027(5) Uiso 1 1 calc R U
H173 H 0.1357 0.6133 0.7235 0.027(5) Uiso 1 1 calc R U
C18 C 0.3140(4) 0.5316(4) 0.78608(16) 0.0198(10) Uani 1 1 d . .
H181 H 0.3387 0.5126 0.8150 0.027(5) Uiso 1 1 calc R U
H182 H 0.3927 0.5432 0.7736 0.027(5) Uiso 1 1 calc R U
H183 H 0.2628 0.4673 0.7723 0.027(5) Uiso 1 1 calc R U
C19 C 0.1118(4) 0.6198(4) 0.80278(15) 0.0205(10) Uani 1 1 d . .
H191 H 0.1389 0.6117 0.8322 0.027(5) Uiso 1 1 calc R U
H192 H 0.0696 0.5476 0.7919 0.027(5) Uiso 1 1 calc R U
H193 H 0.0505 0.6849 0.7974 0.027(5) Uiso 1 1 calc R U
O21 O 0.6125(3) 0.6627(2) 0.82796(9) 0.0145(6) Uani 1 1 d . .
C21 C 0.7144(4) 0.6725(4) 0.85796(14) 0.0152(9) Uani 1 1 d . .
C22 C 0.7252(4) 0.6047(4) 0.89420(14) 0.0167(9) Uani 1 1 d . .
C23 C 0.8402(4) 0.6167(4) 0.92137(14) 0.0197(10) Uani 1 1 d . .
H23 H 0.8495 0.5709 0.9455 0.016(7) Uiso 1 1 calc R U
C24 C 0.9439(4) 0.6911(4) 0.91593(14) 0.0171(10) Uani 1 1 d . .
C25 C 0.9270(4) 0.7582(4) 0.88144(14) 0.0158(9) Uani 1 1 d . .
H25 H 0.9940 0.8108 0.8768 0.016(7) Uiso 1 1 calc R U
C26 C 0.8126(4) 0.7512(4) 0.85252(14) 0.0177(10) Uani 1 1 d . .
C2 C 0.8104(4) 0.8251(4) 0.81737(14) 0.0148(9) Uani 1 1 d . .
H2 H 0.8896 0.8642 0.8151 0.016(7) Uiso 1 1 calc R U
N2 N 0.7136(3) 0.8457(3) 0.78804(11) 0.0138(8) Uani 1 1 d . .
C20 C 0.7436(4) 0.9267(4) 0.75407(14) 0.0150(9) Uani 1 1 d . .
C27 C 0.7132(4) 1.0519(4) 0.76573(15) 0.0213(10) Uani 1 1 d . .
H271 H 0.7710 1.0741 0.7907 0.020(4) Uiso 1 1 calc R U
H272 H 0.6224 1.0569 0.7704 0.020(4) Uiso 1 1 calc R U
H273 H 0.7268 1.1049 0.7436 0.020(4) Uiso 1 1 calc R U
C28 C 0.8874(5) 0.9204(4) 0.74812(15) 0.0230(11) Uani 1 1 d . .
H281 H 0.9419 0.9544 0.7719 0.020(4) Uiso 1 1 calc R U
H282 H 0.8997 0.9641 0.7236 0.020(4) Uiso 1 1 calc R U
H283 H 0.9122 0.8387 0.7451 0.020(4) Uiso 1 1 calc R U
C29 C 0.6645(4) 0.8902(4) 0.71366(14) 0.0184(10) Uani 1 1 d . .
H291 H 0.5717 0.8893 0.7162 0.020(4) Uiso 1 1 calc R U
H292 H 0.6915 0.8121 0.7063 0.020(4) Uiso 1 1 calc R U
H293 H 0.6793 0.9459 0.6924 0.020(4) Uiso 1 1 calc R U
C30 C 0.6031(5) 1.0205(4) 0.91643(15) 0.0218(10) Uani 1 1 d . .
C31 C 0.6154(5) 1.1146(5) 0.94981(17) 0.0355(14) Uani 1 1 d . .
H311 H 0.7037 1.1132 0.9652 0.040(5) Uiso 1 1 calc R U
H312 H 0.5522 1.0991 0.9683 0.040(5) Uiso 1 1 calc R U
H313 H 0.5982 1.1915 0.9372 0.040(5) Uiso 1 1 calc R U
C32 C 0.6328(5) 0.9019(4) 0.93752(16) 0.0295(12) Uani 1 1 d . .
H321 H 0.7189 0.9045 0.9543 0.040(5) Uiso 1 1 calc R U
H322 H 0.6316 0.8407 0.9168 0.040(5) Uiso 1 1 calc R U
H323 H 0.5667 0.8848 0.9549 0.040(5) Uiso 1 1 calc R U
C33 C 0.7048(5) 1.0475(5) 0.88865(17) 0.0303(12) Uani 1 1 d . .
H331 H 0.7919 1.0477 0.9048 0.040(5) Uiso 1 1 calc R U
H332 H 0.6868 1.1243 0.8760 0.040(5) Uiso 1 1 calc R U
H333 H 0.7007 0.9879 0.8673 0.040(5) Uiso 1 1 calc R U
C40 C 0.1483(5) 1.1960(4) 0.88335(16) 0.0230(10) Uani 1 1 d . .
C41 C 0.0112(5) 1.1770(4) 0.85987(17) 0.0298(12) Uani 1 1 d . .
H411 H -0.0448 1.2425 0.8650 0.043(6) Uiso 1 1 calc R U
H412 H -0.0249 1.1043 0.8690 0.043(6) Uiso 1 1 calc R U
H413 H 0.0156 1.1722 0.8306 0.043(6) Uiso 1 1 calc R U
C42 C 0.1364(6) 1.2037(6) 0.92869(18) 0.0444(15) Uani 1 1 d . .
H421 H 0.2203 1.2271 0.9442 0.043(6) Uiso 1 1 calc R U
H422 H 0.1112 1.1274 0.9383 0.043(6) Uiso 1 1 calc R U
H423 H 0.0700 1.2616 0.9327 0.043(6) Uiso 1 1 calc R U
C43 C 0.1971(5) 1.3141(4) 0.8688(2) 0.0370(14) Uani 1 1 d . .
H431 H 0.2820 1.3327 0.8847 0.043(6) Uiso 1 1 calc R U
H432 H 0.1346 1.3756 0.8727 0.043(6) Uiso 1 1 calc R U
H433 H 0.2056 1.3088 0.8399 0.043(6) Uiso 1 1 calc R U
C50 C 0.6156(5) 0.5226(4) 0.90264(15) 0.0202(10) Uani 1 1 d . .
C51 C 0.6462(5) 0.4657(4) 0.94481(16) 0.0285(12) Uani 1 1 d . .
H511 H 0.6618 0.5266 0.9657 0.031(5) Uiso 1 1 calc R U
H512 H 0.7240 0.4168 0.9459 0.031(5) Uiso 1 1 calc R U
H513 H 0.5723 0.4175 0.9498 0.031(5) Uiso 1 1 calc R U
C52 C 0.4873(5) 0.5912(4) 0.90139(16) 0.0248(11) Uani 1 1 d . .
H521 H 0.4651 0.6288 0.8747 0.031(5) Uiso 1 1 calc R U
H522 H 0.4979 0.6508 0.9228 0.031(5) Uiso 1 1 calc R U
H523 H 0.4173 0.5375 0.9058 0.031(5) Uiso 1 1 calc R U
C53 C 0.5974(5) 0.4246(4) 0.87072(15) 0.0232(11) Uani 1 1 d . .
H531 H 0.5725 0.4584 0.8436 0.031(5) Uiso 1 1 calc R U
H532 H 0.5288 0.3714 0.8767 0.031(5) Uiso 1 1 calc R U
H533 H 0.6791 0.3814 0.8716 0.031(5) Uiso 1 1 calc R U
C60 C 1.0687(5) 0.6927(4) 0.94759(14) 0.0214(10) Uani 1 1 d . .
C61 C 1.1706(5) 0.7792(5) 0.93557(16) 0.0342(13) Uani 1 1 d . .
H611 H 1.2492 0.7766 0.9560 0.044(6) Uiso 1 1 calc R U
H612 H 1.1344 0.8583 0.9342 0.044(6) Uiso 1 1 calc R U
H613 H 1.1927 0.7575 0.9089 0.044(6) Uiso 1 1 calc R U
C62 C 1.0333(5) 0.7301(5) 0.98911(16) 0.0338(13) Uani 1 1 d . .
H621 H 1.1121 0.7310 1.0095 0.044(6) Uiso 1 1 calc R U
H622 H 0.9704 0.6748 0.9975 0.044(6) Uiso 1 1 calc R U
H623 H 0.9949 0.8084 0.9868 0.044(6) Uiso 1 1 calc R U
C63 C 1.1293(5) 0.5706(5) 0.95089(17) 0.0346(13) Uani 1 1 d . .
H631 H 1.2037 0.5696 0.9729 0.044(6) Uiso 1 1 calc R U
H632 H 1.1587 0.5503 0.9251 0.044(6) Uiso 1 1 calc R U
H633 H 1.0642 0.5138 0.9568 0.044(6) Uiso 1 1 calc R U

loop_
_atom_site_aniso_label
_atom_site_aniso_U_11
_atom_site_aniso_U_22
_atom_site_aniso_U_33
_atom_site_aniso_U_23
_atom_site_aniso_U_13
_atom_site_aniso_U_12
Mo1 0.00691(17) 0.00535(17) 0.0201(2) 0.00067(16) 0.00143(12) 0.00036(14)
O1 0.0096(14) 0.0056(14) 0.0329(19) -0.0030(12) 0.0028(13) -0.0011(11)
O2 0.0049(14) 0.0112(14) 0.0304(19) 0.0026(13) 0.0052(13) 0.0031(11)
O11 0.0131(15) 0.0134(15) 0.0208(17) -0.0002(13) -0.0001(12) -0.0003(12)
C11 0.015(2) 0.010(2) 0.022(3) 0.0005(17) 0.0046(18) -0.0020(17)
C12 0.017(2) 0.013(2) 0.025(3) -0.0018(18) 0.0037(19) -0.0008(18)
C13 0.023(3) 0.017(2) 0.024(3) -0.0062(19) 0.005(2) -0.0056(19)
C14 0.016(2) 0.015(2) 0.029(3) 0.0011(19) 0.008(2) 0.0073(18)
C15 0.010(2) 0.014(2) 0.026(3) 0.0031(18) 0.0038(18) 0.0004(17)
C16 0.014(2) 0.013(2) 0.021(2) -0.0025(18) 0.0044(18) -0.0026(17)
C1 0.007(2) 0.015(2) 0.028(3) 0.0017(18) -0.0001(18) -0.0060(16)
N1 0.0045(16) 0.0046(15) 0.025(2) -0.0009(14) 0.0024(14) -0.0003(12)
C10 0.010(2) 0.008(2) 0.026(3) -0.0020(18) 0.0015(18) -0.0055(16)
C17 0.018(2) 0.013(2) 0.025(3) -0.0035(18) 0.0011(19) -0.0045(17)
C18 0.008(2) 0.010(2) 0.040(3) -0.0038(19) -0.0001(19) -0.0049(16)
C19 0.012(2) 0.017(2) 0.034(3) -0.006(2) 0.0066(19) -0.0072(18)
O21 0.0099(15) 0.0107(14) 0.0228(18) 0.0038(12) 0.0018(12) -0.0016(12)
C21 0.012(2) 0.013(2) 0.020(2) 0.0018(17) 0.0007(17) 0.0019(16)
C22 0.015(2) 0.016(2) 0.018(2) 0.0018(18) 0.0021(18) 0.0006(17)
C23 0.017(2) 0.023(2) 0.019(3) 0.0053(19) 0.0030(18) 0.0030(19)
C24 0.014(2) 0.012(2) 0.024(3) -0.0012(17) -0.0030(18) 0.0013(16)
C25 0.0074(19) 0.015(2) 0.025(3) 0.0007(17) 0.0011(17) -0.0026(16)
C26 0.017(2) 0.012(2) 0.025(3) 0.0016(17) 0.0042(19) 0.0045(16)
C2 0.007(2) 0.012(2) 0.025(3) -0.0006(17) 0.0035(17) 0.0006(16)
N2 0.0092(17) 0.0121(17) 0.020(2) 0.0000(15) 0.0024(14) 0.0018(14)
C20 0.010(2) 0.010(2) 0.026(3) 0.0059(18) 0.0041(18) 0.0030(16)
C27 0.016(2) 0.012(2) 0.034(3) 0.0047(19) -0.003(2) -0.0021(18)
C28 0.022(3) 0.023(2) 0.024(3) 0.006(2) 0.003(2) 0.002(2)
C29 0.013(2) 0.018(2) 0.024(3) 0.0049(19) 0.0031(18) 0.0037(18)
C30 0.018(2) 0.020(2) 0.027(3) -0.006(2) 0.003(2) -0.0024(19)
C31 0.026(3) 0.039(3) 0.039(3) -0.017(3) -0.006(2) -0.002(2)
C32 0.024(3) 0.029(3) 0.033(3) -0.004(2) -0.003(2) 0.002(2)
C33 0.020(3) 0.031(3) 0.039(3) -0.008(2) 0.002(2) -0.008(2)
C40 0.024(2) 0.013(2) 0.033(3) -0.0020(19) 0.009(2) 0.0018(19)
C41 0.031(3) 0.020(2) 0.039(3) 0.004(2) 0.009(2) 0.012(2)
C42 0.052(4) 0.046(4) 0.037(3) -0.009(3) 0.011(3) 0.021(3)
C43 0.028(3) 0.017(3) 0.069(4) -0.006(2) 0.015(3) 0.001(2)
C50 0.020(2) 0.015(2) 0.026(3) 0.0051(19) 0.006(2) 0.0020(18)
C51 0.026(3) 0.025(3) 0.035(3) 0.010(2) 0.005(2) -0.008(2)
C52 0.019(2) 0.020(2) 0.038(3) 0.002(2) 0.011(2) -0.0055(19)
C53 0.022(3) 0.015(2) 0.033(3) -0.001(2) 0.005(2) -0.0032(19)
C60 0.019(2) 0.021(2) 0.021(2) 0.0034(19) -0.0062(19) 0.0007(19)
C61 0.021(3) 0.048(3) 0.029(3) 0.007(3) -0.009(2) -0.011(3)
C62 0.029(3) 0.046(3) 0.026(3) -0.004(3) 0.002(2) -0.006(3)
C63 0.031(3) 0.031(3) 0.037(3) -0.001(2) -0.010(2) 0.012(2)

loop_
_atom_type_symbol
_atom_type_description
_atom_type_scat_dispersion_real
_atom_type_scat_dispersion_imag
_atom_type_scat_source
C C 0.0033 0.0016 'International Tables Vol C Tables 4.2.6.8 and 6.1.1.4'
H H 0.0000 0.0000 'International Tables Vol C Tables 4.2.6.8 and 6.1.1.4'
Mo Mo -1.6832 0.6857 'International Tables Vol C Tables 4.2.6.8 and 6.1.1.4'
N N 0.0061 0.0033 'International Tables Vol C Tables 4.2.6.8 and 6.1.1.4'
O O 0.0106 0.0060 'International Tables Vol C Tables 4.2.6.8 and 6.1.1.4'

loop_
_geom_angle_atom_site_label_1
_geom_angle_atom_site_label_2
_geom_angle_atom_site_label_3
_geom_angle
O2 Mo1 O1 104.60(14)
O2 Mo1 O21 159.04(13)
O1 Mo1 O21 93.07(13)
O2 Mo1 O11 87.29(13)
O1 Mo1 O11 165.89(13)
O21 Mo1 O11 76.99(12)
O2 Mo1 N1 91.24(13)
O1 Mo1 N1 91.70(13)
O21 Mo1 N1 99.54(12)
O11 Mo1 N1 80.30(12)
O2 Mo1 N2 85.94(13)
O1 Mo1 N2 96.34(13)
O21 Mo1 N2 80.91(12)
O11 Mo1 N2 91.99(12)
N1 Mo1 N2 171.91(13)
C11 O11 Mo1 124.1(3)
O11 C11 C16 119.4(4)
O11 C11 C12 122.2(4)
C16 C11 C12 118.4(4)
C13 C12 C11 117.1(4)
C13 C12 C30 122.0(4)
C11 C12 C30 120.9(4)
C12 C13 C14 125.3(4)
C12 C13 H13 117.4
C14 C13 H13 117.4
C15 C14 C13 117.0(4)
C15 C14 C40 121.6(4)
C13 C14 C40 121.4(4)
C14 C15 C16 120.3(4)
C14 C15 H15 119.9
C16 C15 H15 119.9
C11 C16 C15 121.3(4)
C11 C16 C1 122.2(4)
C15 C16 C1 115.9(4)
N1 C1 C16 128.7(4)
N1 C1 H1 115.6
C16 C1 H1 115.6
C1 N1 C10 116.0(3)
C1 N1 Mo1 116.9(3)
C10 N1 Mo1 124.8(3)
N1 C10 C17 107.7(3)
N1 C10 C18 109.1(3)
C17 C10 C18 111.9(4)
N1 C10 C19 112.0(3)
C17 C10 C19 109.5(4)
C18 C10 C19 106.6(4)
C10 C17 H171 109.5
C10 C17 H172 109.5
H171 C17 H172 109.5
C10 C17 H173 109.5
H171 C17 H173 109.5
H172 C17 H173 109.5
C10 C18 H181 109.5
C10 C18 H182 109.5
H181 C18 H182 109.5
C10 C18 H183 109.5
H181 C18 H183 109.5
H182 C18 H183 109.5
C10 C19 H191 109.5
C10 C19 H192 109.5
H191 C19 H192 109.5
C10 C19 H193 109.5
H191 C19 H193 109.5
H192 C19 H193 109.5
C21 O21 Mo1 131.2(3)
O21 C21 C26 117.9(4)
O21 C21 C22 122.2(4)
C26 C21 C22 119.8(4)
C23 C22 C21 116.4(4)
C23 C22 C50 122.0(4)
C21 C22 C50 121.6(4)
C22 C23 C24 125.2(4)
C22 C23 H23 117.4
C24 C23 H23 117.4
C25 C24 C23 116.4(4)
C25 C24 C60 123.5(4)
C23 C24 C60 120.1(4)
C24 C25 C26 121.7(4)
C24 C25 H25 119.2
C26 C25 H25 119.2
C21 C26 C25 120.4(4)
C21 C26 C2 124.3(4)
C25 C26 C2 115.3(4)
N2 C2 C26 128.7(4)
N2 C2 H2 115.7
C26 C2 H2 115.7
C2 N2 C20 116.0(3)
C2 N2 Mo1 121.8(3)
C20 N2 Mo1 121.7(3)
C29 C20 N2 109.9(3)
C29 C20 C27 112.0(4)
N2 C20 C27 108.1(4)
C29 C20 C28 106.3(4)
N2 C20 C28 112.1(3)
C27 C20 C28 108.5(4)
C20 C27 H271 109.5
C20 C27 H272 109.5
H271 C27 H272 109.5
C20 C27 H273 109.5
H271 C27 H273 109.5
H272 C27 H273 109.5
C20 C28 H281 109.5
C20 C28 H282 109.5
H281 C28 H282 109.5
C20 C28 H283 109.5
H281 C28 H283 109.5
H282 C28 H283 109.5
C20 C29 H291 109.5
C20 C29 H292 109.5
H291 C29 H292 109.5
C20 C29 H293 109.5
H291 C29 H293 109.5
H292 C29 H293 109.5
C12 C30 C33 109.7(4)
C12 C30 C31 112.1(4)
C33 C30 C31 107.5(4)
C12 C30 C32 109.7(4)
C33 C30 C32 110.1(4)
C31 C30 C32 107.6(4)
C30 C31 H311 109.5
C30 C31 H312 109.5
H311 C31 H312 109.5
C30 C31 H313 109.5
H311 C31 H313 109.5
H312 C31 H313 109.5
C30 C32 H321 109.5
C30 C32 H322 109.5
H321 C32 H322 109.5
C30 C32 H323 109.5
H321 C32 H323 109.5
H322 C32 H323 109.5
C30 C33 H331 109.5
C30 C33 H332 109.5
H331 C33 H332 109.5
C30 C33 H333 109.5
H331 C33 H333 109.5
H332 C33 H333 109.5
C14 C40 C42 110.6(4)
C14 C40 C41 113.4(4)
C42 C40 C41 107.6(4)
C14 C40 C43 108.9(4)
C42 C40 C43 109.5(5)
C41 C40 C43 106.8(4)
C40 C41 H411 109.5
C40 C41 H412 109.5
H411 C41 H412 109.5
C40 C41 H413 109.5
H411 C41 H413 109.5
H412 C41 H413 109.5
C40 C42 H421 109.5
C40 C42 H422 109.5
H421 C42 H422 109.5
C40 C42 H423 109.5
H421 C42 H423 109.5
H422 C42 H423 109.5
C40 C43 H431 109.5
C40 C43 H432 109.5
H431 C43 H432 109.5
C40 C43 H433 109.5
H431 C43 H433 109.5
H432 C43 H433 109.5
C51 C50 C22 111.7(4)
C51 C50 C53 107.8(4)
C22 C50 C53 109.9(4)
C51 C50 C52 107.5(4)
C22 C50 C52 110.1(4)
C53 C50 C52 109.7(4)
C50 C51 H511 109.5
C50 C51 H512 109.5
H511 C51 H512 109.5
C50 C51 H513 109.5
H511 C51 H513 109.5
H512 C51 H513 109.5
C50 C52 H521 109.5
C50 C52 H522 109.5
H521 C52 H522 109.5
C50 C52 H523 109.5
H521 C52 H523 109.5
H522 C52 H523 109.5
C50 C53 H531 109.5
C50 C53 H532 109.5
H531 C53 H532 109.5
C50 C53 H533 109.5
H531 C53 H533 109.5
H532 C53 H533 109.5
C63 C60 C62 110.0(4)
C63 C60 C24 109.4(4)
C62 C60 C24 108.9(4)
C63 C60 C61 108.3(4)
C62 C60 C61 108.5(4)
C24 C60 C61 111.7(4)
C60 C61 H611 109.5
C60 C61 H612 109.5
H611 C61 H612 109.5
C60 C61 H613 109.5
H611 C61 H613 109.5
H612 C61 H613 109.5
C60 C62 H621 109.5
C60 C62 H622 109.5
H621 C62 H622 109.5
C60 C62 H623 109.5
H621 C62 H623 109.5
H622 C62 H623 109.5
C60 C63 H631 109.5
C60 C63 H632 109.5
H631 C63 H632 109.5
C60 C63 H633 109.5
H631 C63 H633 109.5
H632 C63 H633 109.5

loop_
_geom_bond_atom_site_label_1
_geom_bond_atom_site_label_2
_geom_bond_distance
Mo1 O2 1.709(3)
Mo1 O1 1.720(3)
Mo1 O21 2.037(3)
Mo1 O11 2.105(3)
Mo1 N1 2.187(3)
Mo1 N2 2.228(4)
O11 C11 1.309(5)
C11 C16 1.407(6)
C11 C12 1.439(6)
C12 C13 1.384(6)
C12 C30 1.529(6)
C13 C14 1.407(6)
C13 H13 0.9500
C14 C15 1.384(6)
C14 C40 1.528(6)
C15 C16 1.428(6)
C15 H15 0.9500
C16 C1 1.442(6)
C1 N1 1.290(6)
C1 H1 0.9500
N1 C10 1.518(5)
C10 C17 1.531(6)
C10 C18 1.534(6)
C10 C19 1.543(6)
C17 H171 0.9800
C17 H172 0.9800
C17 H173 0.9800
C18 H181 0.9800
C18 H182 0.9800
C18 H183 0.9800
C19 H191 0.9800
C19 H192 0.9800
C19 H193 0.9800
O21 C21 1.345(5)
C21 C26 1.394(6)
C21 C22 1.422(6)
C22 C23 1.392(6)
C22 C50 1.535(6)
C23 C24 1.406(6)
C23 H23 0.9500
C24 C25 1.369(6)
C24 C60 1.541(6)
C25 C26 1.413(6)
C25 H25 0.9500
C26 C2 1.439(6)
C2 N2 1.311(5)
C2 H2 0.9500
N2 C20 1.528(6)
C20 C29 1.522(6)
C20 C27 1.532(6)
C20 C28 1.537(6)
C27 H271 0.9800
C27 H272 0.9800
C27 H273 0.9800
C28 H281 0.9800
C28 H282 0.9800
C28 H283 0.9800
C29 H291 0.9800
C29 H292 0.9800
C29 H293 0.9800
C30 C33 1.535(7)
C30 C31 1.538(7)
C30 C32 1.539(7)
C31 H311 0.9800
C31 H312 0.9800
C31 H313 0.9800
C32 H321 0.9800
C32 H322 0.9800
C32 H323 0.9800
C33 H331 0.9800
C33 H332 0.9800
C33 H333 0.9800
C40 C42 1.531(7)
C40 C41 1.533(7)
C40 C43 1.547(7)
C41 H411 0.9800
C41 H412 0.9800
C41 H413 0.9800
C42 H421 0.9800
C42 H422 0.9800
C42 H423 0.9800
C43 H431 0.9800
C43 H432 0.9800
C43 H433 0.9800
C50 C51 1.533(7)
C50 C53 1.536(6)
C50 C52 1.543(6)
C51 H511 0.9800
C51 H512 0.9800
C51 H513 0.9800
C52 H521 0.9800
C52 H522 0.9800
C52 H523 0.9800
C53 H531 0.9800
C53 H532 0.9800
C53 H533 0.9800
C60 C63 1.531(6)
C60 C62 1.540(7)
C60 C61 1.546(7)
C61 H611 0.9800
C61 H612 0.9800
C61 H613 0.9800
C62 H621 0.9800
C62 H622 0.9800
C62 H623 0.9800
C63 H631 0.9800
C63 H632 0.9800
C63 H633 0.9800

loop_
_geom_torsion_atom_site_label_1
_geom_torsion_atom_site_label_2
_geom_torsion_atom_site_label_3
_geom_torsion_atom_site_label_4
_geom_torsion
Mo1 O11 C11 C16 34.0(5)
Mo1 O11 C11 C12 -148.8(3)
O11 C11 C12 C13 174.2(4)
C16 C11 C12 C13 -8.5(6)
O11 C11 C12 C30 -4.6(7)
C16 C11 C12 C30 172.6(4)
C11 C12 C13 C14 4.1(7)
C30 C12 C13 C14 -177.1(4)
C12 C13 C14 C15 2.9(7)
C12 C13 C14 C40 -178.9(5)
C13 C14 C15 C16 -5.2(7)
C40 C14 C15 C16 176.6(4)
O11 C11 C16 C15 -176.2(4)
C12 C11 C16 C15 6.5(7)
O11 C11 C16 C1 13.4(7)
C12 C11 C16 C1 -163.9(4)
C14 C15 C16 C11 0.6(7)
C14 C15 C16 C1 171.6(4)
C11 C16 C1 N1 -19.0(8)
C15 C16 C1 N1 170.1(4)
C16 C1 N1 C10 175.2(4)
C16 C1 N1 Mo1 -21.0(6)
C1 N1 C10 C17 89.5(5)
Mo1 N1 C10 C17 -72.8(4)
C1 N1 C10 C18 -148.8(4)
Mo1 N1 C10 C18 48.9(5)
C1 N1 C10 C19 -31.0(5)
Mo1 N1 C10 C19 166.8(3)
Mo1 O21 C21 C26 -39.7(6)
Mo1 O21 C21 C22 141.1(3)
O21 C21 C22 C23 175.1(4)
C26 C21 C22 C23 -4.1(6)
O21 C21 C22 C50 -4.6(7)
C26 C21 C22 C50 176.2(4)
C21 C22 C23 C24 1.1(7)
C50 C22 C23 C24 -179.2(4)
C22 C23 C24 C25 1.5(7)
C22 C23 C24 C60 -177.6(4)
C23 C24 C25 C26 -1.2(7)
C60 C24 C25 C26 177.9(4)
O21 C21 C26 C25 -174.7(4)
C22 C21 C26 C25 4.5(7)
O21 C21 C26 C2 1.8(7)
C22 C21 C26 C2 -179.0(4)
C24 C25 C26 C21 -1.8(7)
C24 C25 C26 C2 -178.6(4)
C21 C26 C2 N2 10.9(7)
C25 C26 C2 N2 -172.4(4)
C26 C2 N2 C20 -178.4(4)
C26 C2 N2 Mo1 9.2(6)
C2 N2 C20 C29 146.9(4)
Mo1 N2 C20 C29 -40.8(4)
C2 N2 C20 C27 -90.6(4)
Mo1 N2 C20 C27 81.8(4)
C2 N2 C20 C28 28.9(5)
Mo1 N2 C20 C28 -158.7(3)
C13 C12 C30 C33 -113.9(5)
C11 C12 C30 C33 64.8(6)
C13 C12 C30 C31 5.5(7)
C11 C12 C30 C31 -175.8(5)
C13 C12 C30 C32 125.0(5)
C11 C12 C30 C32 -56.2(6)
C15 C14 C40 C42 122.6(5)
C13 C14 C40 C42 -55.5(6)
C15 C14 C40 C41 1.7(7)
C13 C14 C40 C41 -176.5(4)
C15 C14 C40 C43 -117.0(5)
C13 C14 C40 C43 64.9(6)
C23 C22 C50 C51 4.2(6)
C21 C22 C50 C51 -176.1(4)
C23 C22 C50 C53 -115.5(5)
C21 C22 C50 C53 64.2(5)
C23 C22 C50 C52 123.5(5)
C21 C22 C50 C52 -56.8(6)
C25 C24 C60 C63 -119.7(5)
C23 C24 C60 C63 59.4(6)
C25 C24 C60 C62 120.1(5)
C23 C24 C60 C62 -60.9(5)
C25 C24 C60 C61 0.3(6)
C23 C24 C60 C61 179.3(4)
